data_7057389
loop_
_publ_author_name
'Qi, Jinxu'
'Qian, Kun'
'Tian, Liang'
'Cheng, Zhen'
'Wang, Yihong'

_publ_section_title
;
 Gallium(iii)--2-benzoylpyridine-thiosemicarbazone complexes promote
 apoptosis through Ca2+ signaling and ROS-mediated mitochondrial pathways
;
_journal_issue 12
_journal_name_full 'New Journal of Chemistry'
_journal_page_first 10226
_journal_paper_doi 10.1039/C8NJ00697K
_journal_volume 42
_journal_year 2018
_chemical_formula_moiety 'C38 H30 Ga N8 S2, N O3'
_chemical_formula_sum 'C38 H30 Ga N9 O3 S2'
_chemical_formula_weight 794.55
_space_group_crystal_system triclinic
_space_group_IT_number 2
_space_group_name_Hall '-P 1'
_space_group_name_H-M_alt 'P -1'
_symmetry_space_group_name_Hall '-P 1'
_symmetry_space_group_name_H-M 'P -1'
_atom_sites_solution_hydrogens geom
_audit_creation_method SHELXL-2018/3
_audit_update_record
;
2018-04-26 deposited with the CCDC.
2018-04-30 downloaded from the CCDC.
;
_cell_angle_alpha 91.872(6)
_cell_angle_beta 97.259(5)
_cell_angle_gamma 109.477(5)
_cell_formula_units_Z 2
_cell_length_a 10.891(4)
_cell_length_b 12.977(4)
_cell_length_c 14.074(5)
_cell_measurement_reflns_used 4607
_cell_measurement_temperature 296.15
_cell_measurement_theta_max 25.11
_cell_measurement_theta_min 2.30
_cell_volume 1854.3(11)
_computing_structure_refinement 'SHELXL-2018/3 (Sheldrick, 2018)'
_diffrn_ambient_temperature 296(2)
_diffrn_measured_fraction_theta_full 0.996
_diffrn_measured_fraction_theta_max 0.994
_diffrn_measurement_device_type 'Bruker APEX-II CCD'
_diffrn_measurement_method '\f and \w scans'
_diffrn_radiation_type MoK\a
_diffrn_radiation_wavelength 0.71073
_diffrn_reflns_av_R_equivalents 0.0400
_diffrn_reflns_av_unetI/netI 0.0502
_diffrn_reflns_Laue_measured_fraction_full 0.996
_diffrn_reflns_Laue_measured_fraction_max 0.994
_diffrn_reflns_limit_h_max 13
_diffrn_reflns_limit_h_min -13
_diffrn_reflns_limit_k_max 15
_diffrn_reflns_limit_k_min -15
_diffrn_reflns_limit_l_max 16
_diffrn_reflns_limit_l_min -17
_diffrn_reflns_number 20562
_diffrn_reflns_point_group_measured_fraction_full 0.996
_diffrn_reflns_point_group_measured_fraction_max 0.994
_diffrn_reflns_theta_full 25.242
_diffrn_reflns_theta_max 26.000
_diffrn_reflns_theta_min 1.463
_diffrn_source 'fine-focus sealed tube'
_exptl_absorpt_coefficient_mu 0.905
_exptl_crystal_colour orange
_exptl_crystal_density_diffrn 1.423
_exptl_crystal_description block
_exptl_crystal_F_000 816
_exptl_crystal_size_max 0.240
_exptl_crystal_size_mid 0.200
_exptl_crystal_size_min 0.160
_refine_diff_density_max 1.365
_refine_diff_density_min -0.741
_refine_diff_density_rms 0.084
_refine_ls_extinction_method none
_refine_ls_goodness_of_fit_ref 1.041
_refine_ls_hydrogen_treatment constr
_refine_ls_matrix_type full
_refine_ls_number_parameters 514
_refine_ls_number_reflns 7248
_refine_ls_number_restraints 97
_refine_ls_restrained_S_all 1.110
_refine_ls_R_factor_all 0.0959
_refine_ls_R_factor_gt 0.0593
_refine_ls_shift/su_max 0.001
_refine_ls_shift/su_mean 0.000
_refine_ls_structure_factor_coef Fsqd
_refine_ls_weighting_details 'w=1/[\s^2^(Fo^2^)+(0.1236P)^2^+0.5725P] where P=(Fo^2^+2Fc^2^)/3'
_refine_ls_weighting_scheme calc
_refine_ls_wR_factor_gt 0.1801
_refine_ls_wR_factor_ref 0.2076
_reflns_Friedel_coverage 0.000
_reflns_number_gt 4679
_reflns_number_total 7248
_reflns_threshold_expression 'I > 2\s(I)'
_cod_data_source_file c8nj00697k2.cif
_cod_data_source_block C2
_cod_depositor_comments 'Adding full bibliography for 7057387--7057389.cif.'
_cod_original_cell_volume 1854.4(10)
_cod_database_code 7057389
_shelx_shelxl_version_number 2018/3
_shelx_space_group_comment
;
The symmetry employed for this shelxl refinement is uniquely defined
by the following loop, which should always be used as a source of
symmetry information in preference to the above space-group names.
They are only intended as comments.
;
_shelx_estimated_absorpt_t_min 0.812
_shelx_estimated_absorpt_t_max 0.869

loop_
_space_group_symop_operation_xyz
'x, y, z'
'-x, -y, -z'

loop_
_atom_site_label
_atom_site_type_symbol
_atom_site_fract_x
_atom_site_fract_y
_atom_site_fract_z
_atom_site_U_iso_or_equiv
_atom_site_adp_type
_atom_site_occupancy
_atom_site_site_symmetry_order
_atom_site_calc_flag
_atom_site_refinement_flags_posn
_atom_site_refinement_flags_adp
_atom_site_refinement_flags_occupancy
_atom_site_disorder_assembly
_atom_site_disorder_group
Ga1 Ga 0.62623(4) 0.77389(4) 0.77603(4) 0.0529(2) Uani 1 1 d . . . . .
S1 S 0.75270(12) 0.66161(11) 0.81118(10) 0.0704(4) Uani 1 1 d . . . . .
S2 S 0.74737(13) 0.88416(12) 0.66636(9) 0.0720(4) Uani 1 1 d . . . . .
O1 O 0.9714(7) 0.5112(6) 0.8074(5) 0.085(2) Uani 0.5 1 d D U P A -1
O2 O 0.8770(7) 0.4507(7) 0.9266(7) 0.114(3) Uani 0.5 1 d D U P A -1
O3 O 1.0886(7) 0.5390(7) 0.9494(7) 0.119(3) Uani 0.5 1 d D U P A -1
O4 O 0.9416(17) 1.0331(14) 0.4733(11) 0.169(5) Uani 0.5 1 d D U P B -1
O5 O 1.0910(11) 1.0262(10) 0.5923(6) 0.130(3) Uani 0.5 1 d D U P B -1
O6 O 1.0441(11) 0.9126(7) 0.4663(5) 0.101(3) Uani 0.5 1 d D U P B -1
N1 N 0.4603(3) 0.8195(3) 0.7271(3) 0.0562(9) Uani 1 1 d . . . . .
N2 N 0.5006(3) 0.6350(3) 0.6968(3) 0.0490(8) Uani 1 1 d . . . . .
N3 N 0.5286(3) 0.5401(3) 0.6899(3) 0.0494(8) Uani 1 1 d . . . . .
N4 N 0.6861(4) 0.4609(3) 0.7343(3) 0.0579(10) Uani 1 1 d . . . . .
H4 H 0.758444 0.468497 0.771073 0.070 Uiso 1 1 calc R U . . .
N5 N 0.5382(3) 0.7340(3) 0.9058(3) 0.0549(9) Uani 1 1 d . . . . .
N6 N 0.7178(3) 0.9112(3) 0.8676(3) 0.0480(8) Uani 1 1 d . . . . .
N7 N 0.8091(3) 1.0003(3) 0.8415(2) 0.0504(9) Uani 1 1 d . . . . .
N8 N 0.9244(4) 1.0774(3) 0.7221(3) 0.0654(11) Uani 1 1 d . . . . .
H8 H 0.927049 1.075739 0.661305 0.078 Uiso 1 1 calc R U . . .
N9 N 0.9767(7) 0.4998(6) 0.8900(6) 0.072(2) Uani 0.5 1 d D U P A -1
N10 N 1.0217(15) 0.9898(12) 0.5104(8) 0.103(4) Uani 0.5 1 d D U P B -1
C1 C 0.4508(5) 0.9176(4) 0.7383(4) 0.0738(15) Uani 1 1 d . . . . .
H1 H 0.516259 0.971295 0.779241 0.089 Uiso 1 1 calc R U . . .
C2 C 0.3457(6) 0.9438(5) 0.6908(5) 0.0825(17) Uani 1 1 d . . . . .
H2 H 0.341622 1.013834 0.699861 0.099 Uiso 1 1 calc R U . . .
C3 C 0.2508(6) 0.8663(5) 0.6320(5) 0.0823(17) Uani 1 1 d . . . . .
H3 H 0.180776 0.882270 0.598747 0.099 Uiso 1 1 calc R U . . .
C4 C 0.2586(5) 0.7612(4) 0.6213(4) 0.0691(14) Uani 1 1 d . . . . .
H4A H 0.192538 0.706034 0.582093 0.083 Uiso 1 1 calc R U . . .
C5 C 0.3642(4) 0.7403(4) 0.6689(3) 0.0532(11) Uani 1 1 d . . . . .
C6 C 0.3855(4) 0.6347(3) 0.6568(3) 0.0480(10) Uani 1 1 d . . . . .
C7 C 0.6449(4) 0.5484(4) 0.7394(3) 0.0507(10) Uani 1 1 d . . . . .
C8 C 0.6302(4) 0.3597(4) 0.6788(3) 0.0528(10) Uani 1 1 d . . . . .
C9 C 0.5065(5) 0.3222(4) 0.6254(4) 0.0651(13) Uani 1 1 d . . . . .
H9 H 0.452318 0.364560 0.624446 0.078 Uiso 1 1 calc R U . . .
C10 C 0.4631(7) 0.2211(4) 0.5731(4) 0.0821(16) Uani 1 1 d . . . . .
H10 H 0.379195 0.195509 0.537778 0.099 Uiso 1 1 calc R U . . .
C11 C 0.5419(8) 0.1586(5) 0.5728(5) 0.096(2) Uani 1 1 d . . . . .
H11 H 0.514134 0.092567 0.535110 0.116 Uiso 1 1 calc R U . . .
C12 C 0.6617(8) 0.1944(5) 0.6286(5) 0.099(2) Uani 1 1 d . . . . .
H12 H 0.713933 0.150319 0.631564 0.119 Uiso 1 1 calc R U . . .
C13 C 0.7065(6) 0.2937(4) 0.6801(4) 0.0741(14) Uani 1 1 d . . . . .
H13 H 0.789632 0.317203 0.716570 0.089 Uiso 1 1 calc R U . . .
C14 C 0.2817(4) 0.5371(4) 0.6057(3) 0.0508(10) Uani 1 1 d . . . . .
C15 C 0.1614(5) 0.4976(5) 0.6359(4) 0.0780(15) Uani 1 1 d . . . . .
H15 H 0.143322 0.534006 0.687451 0.094 Uiso 1 1 calc R U . . .
C16 C 0.0652(5) 0.4024(6) 0.5894(6) 0.100(2) Uani 1 1 d . . . . .
H16 H -0.016392 0.375237 0.610384 0.120 Uiso 1 1 calc R U . . .
C17 C 0.0914(6) 0.3495(5) 0.5131(6) 0.100(2) Uani 1 1 d . . . . .
H17 H 0.027522 0.286347 0.482251 0.121 Uiso 1 1 calc R U . . .
C18 C 0.2089(7) 0.3881(5) 0.4824(4) 0.0886(19) Uani 1 1 d . . . . .
H18 H 0.225847 0.351752 0.430301 0.106 Uiso 1 1 calc R U . . .
C19 C 0.3055(5) 0.4823(4) 0.5283(3) 0.0646(13) Uani 1 1 d . . . . .
H19 H 0.386749 0.508511 0.506688 0.078 Uiso 1 1 calc R U . . .
C20 C 0.4473(5) 0.6412(4) 0.9227(4) 0.0676(13) Uani 1 1 d . . . . .
H20 H 0.413477 0.585376 0.873499 0.081 Uiso 1 1 calc R U . . .
C21 C 0.4018(6) 0.6243(5) 1.0080(5) 0.0837(17) Uani 1 1 d . . . . .
H21 H 0.338408 0.558120 1.016966 0.100 Uiso 1 1 calc R U . . .
C22 C 0.4508(6) 0.7066(5) 1.0813(4) 0.0837(17) Uani 1 1 d . . . . .
H22 H 0.418925 0.697794 1.139875 0.100 Uiso 1 1 calc R U . . .
C23 C 0.5481(5) 0.8022(4) 1.0662(4) 0.0694(13) Uani 1 1 d . . . . .
H23 H 0.585120 0.857763 1.115460 0.083 Uiso 1 1 calc R U . . .
C24 C 0.5897(4) 0.8146(3) 0.9775(3) 0.0496(10) Uani 1 1 d . . . . .
C25 C 0.6899(4) 0.9130(3) 0.9544(3) 0.0464(10) Uani 1 1 d . . . . .
C26 C 0.8285(4) 0.9920(4) 0.7515(3) 0.0538(11) Uani 1 1 d . . . . .
C27 C 1.0205(4) 1.1685(4) 0.7775(3) 0.0597(12) Uani 1 1 d . . . . .
C28 C 1.0042(5) 1.2128(4) 0.8640(4) 0.0711(14) Uani 1 1 d . . . . .
H28 H 0.924756 1.185178 0.887900 0.085 Uiso 1 1 calc R U . . .
C29 C 1.1067(6) 1.2979(4) 0.9143(5) 0.0853(17) Uani 1 1 d . . . . .
H29 H 1.096280 1.326658 0.972907 0.102 Uiso 1 1 calc R U . . .
C30 C 1.2230(7) 1.3407(5) 0.8797(6) 0.097(2) Uani 1 1 d . . . . .
H30 H 1.292659 1.396575 0.915305 0.116 Uiso 1 1 calc R U . . .
C31 C 1.2357(6) 1.3014(6) 0.7940(6) 0.105(2) Uani 1 1 d . . . . .
H31 H 1.313636 1.332714 0.768905 0.127 Uiso 1 1 calc R U . . .
C32 C 1.1361(6) 1.2156(5) 0.7418(4) 0.0828(17) Uani 1 1 d . . . . .
H32 H 1.147298 1.189549 0.682344 0.099 Uiso 1 1 calc R U . . .
C33 C 0.7555(4) 1.0090(3) 1.0252(3) 0.0457(9) Uani 1 1 d D . . . .
C34 C 0.8497(6) 1.0127(5) 1.0956(5) 0.091(2) Uani 1 1 d . . . . .
H34 H 0.872442 0.950350 1.105032 0.109 Uiso 1 1 calc R U . . .
C35 C 0.9155(7) 1.1065(6) 1.1558(5) 0.110(3) Uani 1 1 d . . . . .
H35 H 0.982724 1.106469 1.203594 0.132 Uiso 1 1 calc R U . . .
C36 C 0.8842(5) 1.1972(5) 1.1464(4) 0.0791(16) Uani 1 1 d . . . . .
H36 H 0.928646 1.259939 1.187302 0.095 Uiso 1 1 calc R U . . .
C37 C 0.7865(7) 1.1958(5) 1.0763(5) 0.108(2) Uani 1 1 d . . . . .
H37 H 0.762336 1.257813 1.070116 0.130 Uiso 1 1 calc R U . . .
C38 C 0.7226(7) 1.1051(5) 1.0144(5) 0.096(2) Uani 1 1 d D . . . .
H38 H 0.657571 1.106416 0.965227 0.115 Uiso 1 1 calc R U . . .

loop_
_atom_site_aniso_label
_atom_site_aniso_U_11
_atom_site_aniso_U_22
_atom_site_aniso_U_33
_atom_site_aniso_U_23
_atom_site_aniso_U_13
_atom_site_aniso_U_12
Ga1 0.0422(3) 0.0482(3) 0.0597(4) -0.0131(2) -0.0042(2) 0.0100(2)
S1 0.0487(7) 0.0703(8) 0.0837(9) -0.0316(7) -0.0254(6) 0.0249(6)
S2 0.0667(8) 0.0788(9) 0.0511(7) -0.0171(6) 0.0038(6) 0.0029(7)
O1 0.063(4) 0.084(5) 0.108(6) -0.036(5) -0.010(4) 0.038(4)
O2 0.070(5) 0.095(6) 0.168(8) -0.004(6) -0.020(5) 0.031(4)
O3 0.071(5) 0.091(5) 0.174(8) -0.018(5) -0.049(5) 0.027(4)
O4 0.157(10) 0.180(11) 0.178(11) 0.067(9) -0.004(10) 0.075(8)
O5 0.159(8) 0.139(8) 0.113(7) -0.032(6) 0.018(6) 0.083(7)
O6 0.137(7) 0.106(7) 0.050(5) 0.013(4) 0.006(5) 0.032(6)
N1 0.047(2) 0.052(2) 0.067(2) -0.0004(18) 0.0018(17) 0.0170(17)
N2 0.0385(18) 0.049(2) 0.055(2) -0.0058(16) -0.0061(15) 0.0138(15)
N3 0.0390(18) 0.0454(19) 0.060(2) -0.0072(16) -0.0066(16) 0.0152(15)
N4 0.050(2) 0.063(2) 0.061(2) -0.0109(18) -0.0053(17) 0.0266(18)
N5 0.047(2) 0.052(2) 0.063(2) 0.0007(18) 0.0033(17) 0.0153(17)
N6 0.0418(19) 0.0451(19) 0.052(2) -0.0028(16) 0.0046(16) 0.0100(15)
N7 0.047(2) 0.048(2) 0.047(2) -0.0036(16) 0.0071(16) 0.0038(16)
N8 0.060(2) 0.075(3) 0.049(2) 0.0017(19) 0.0116(18) 0.006(2)
N9 0.066(5) 0.043(4) 0.121(6) -0.001(4) 0.011(5) 0.036(3)
N10 0.095(8) 0.130(7) 0.107(7) 0.077(6) 0.024(6) 0.061(6)
C1 0.069(3) 0.051(3) 0.099(4) 0.000(3) 0.003(3) 0.021(2)
C2 0.088(4) 0.064(3) 0.110(5) 0.016(3) 0.023(4) 0.042(3)
C3 0.064(3) 0.084(4) 0.104(5) 0.011(3) -0.005(3) 0.038(3)
C4 0.058(3) 0.072(3) 0.079(4) 0.003(3) -0.010(3) 0.031(3)
C5 0.043(2) 0.055(3) 0.058(3) 0.000(2) 0.0015(19) 0.014(2)
C6 0.039(2) 0.051(2) 0.049(2) 0.0058(19) 0.0002(18) 0.0116(18)
C7 0.042(2) 0.053(2) 0.053(3) -0.0083(19) -0.0018(19) 0.0157(19)
C8 0.060(3) 0.050(2) 0.050(3) 0.004(2) 0.014(2) 0.020(2)
C9 0.075(3) 0.050(3) 0.065(3) -0.007(2) 0.003(3) 0.018(2)
C10 0.109(5) 0.054(3) 0.072(4) -0.007(3) 0.006(3) 0.016(3)
C11 0.131(6) 0.051(3) 0.103(5) -0.013(3) 0.030(4) 0.023(4)
C12 0.127(6) 0.070(4) 0.121(6) 0.010(4) 0.037(5) 0.055(4)
C13 0.080(4) 0.068(3) 0.084(4) 0.006(3) 0.017(3) 0.037(3)
C14 0.038(2) 0.058(3) 0.050(3) 0.004(2) -0.0077(18) 0.0125(19)
C15 0.043(3) 0.096(4) 0.084(4) 0.000(3) 0.007(2) 0.011(3)
C16 0.044(3) 0.100(5) 0.130(6) 0.013(4) 0.002(3) -0.005(3)
C17 0.061(4) 0.077(4) 0.128(6) -0.003(4) -0.032(4) -0.004(3)
C18 0.092(5) 0.082(4) 0.075(4) -0.025(3) -0.030(3) 0.026(3)
C19 0.053(3) 0.071(3) 0.059(3) -0.007(2) -0.006(2) 0.011(2)
C20 0.058(3) 0.051(3) 0.082(4) 0.001(2) 0.011(3) 0.004(2)
C21 0.075(4) 0.063(3) 0.102(5) 0.020(3) 0.026(3) 0.004(3)
C22 0.087(4) 0.077(4) 0.083(4) 0.011(3) 0.035(3) 0.013(3)
C23 0.070(3) 0.068(3) 0.069(3) 0.005(3) 0.021(3) 0.019(3)
C24 0.044(2) 0.048(2) 0.056(3) 0.004(2) 0.008(2) 0.0141(19)
C25 0.041(2) 0.047(2) 0.051(3) -0.0029(18) 0.0036(18) 0.0171(18)
C26 0.043(2) 0.061(3) 0.052(3) -0.003(2) 0.0007(19) 0.013(2)
C27 0.050(3) 0.058(3) 0.061(3) 0.010(2) 0.000(2) 0.007(2)
C28 0.068(3) 0.052(3) 0.084(4) -0.006(3) 0.014(3) 0.009(2)
C29 0.089(4) 0.050(3) 0.102(5) -0.010(3) 0.004(3) 0.008(3)
C30 0.085(5) 0.065(4) 0.109(5) -0.004(4) -0.005(4) -0.008(3)
C31 0.071(4) 0.097(5) 0.113(6) 0.021(4) 0.011(4) -0.019(3)
C32 0.074(4) 0.088(4) 0.069(3) 0.017(3) 0.018(3) 0.001(3)
C33 0.044(2) 0.046(2) 0.049(2) -0.0061(18) 0.0055(18) 0.0186(18)
C34 0.092(4) 0.070(3) 0.108(5) -0.026(3) -0.042(4) 0.047(3)
C35 0.091(5) 0.106(5) 0.123(6) -0.046(4) -0.048(4) 0.048(4)
C36 0.061(3) 0.072(4) 0.093(4) -0.029(3) 0.009(3) 0.012(3)
C37 0.128(6) 0.079(4) 0.124(6) -0.044(4) -0.021(5) 0.062(4)
C38 0.106(5) 0.089(4) 0.099(5) -0.034(4) -0.034(4) 0.062(4)

loop_
_atom_type_symbol
_atom_type_description
_atom_type_scat_dispersion_real
_atom_type_scat_dispersion_imag
_atom_type_scat_source
C C 0.0033 0.0016 'International Tables Vol C Tables 4.2.6.8 and 6.1.1.4'
H H 0.0000 0.0000 'International Tables Vol C Tables 4.2.6.8 and 6.1.1.4'
Ga Ga 0.2307 1.6083 'International Tables Vol C Tables 4.2.6.8 and 6.1.1.4'
N N 0.0061 0.0033 'International Tables Vol C Tables 4.2.6.8 and 6.1.1.4'
O O 0.0106 0.0060 'International Tables Vol C Tables 4.2.6.8 and 6.1.1.4'
S S 0.1246 0.1234 'International Tables Vol C Tables 4.2.6.8 and 6.1.1.4'

loop_
_geom_angle_atom_site_label_1
_geom_angle_atom_site_label_2
_geom_angle_atom_site_label_3
_geom_angle
N6 Ga1 N2 168.13(14)
N6 Ga1 N1 94.77(14)
N2 Ga1 N1 77.23(14)
N6 Ga1 N5 76.18(14)
N2 Ga1 N5 94.32(14)
N1 Ga1 N5 85.84(14)
N6 Ga1 S1 104.21(10)
N2 Ga1 S1 82.69(10)
N1 Ga1 S1 159.27(11)
N5 Ga1 S1 90.61(11)
N6 Ga1 S2 82.53(11)
N2 Ga1 S2 106.04(11)
N1 Ga1 S2 90.55(12)
N5 Ga1 S2 158.01(11)
S1 Ga1 S2 99.98(6)
C7 S1 Ga1 94.98(15)
C26 S2 Ga1 93.76(17)
C1 N1 C5 119.2(4)
C1 N1 Ga1 126.7(3)
C5 N1 Ga1 113.5(3)
C6 N2 N3 118.5(3)
C6 N2 Ga1 118.7(3)
N3 N2 Ga1 122.6(2)
C7 N3 N2 113.0(3)
C7 N4 C8 130.7(4)
C20 N5 C24 118.7(4)
C20 N5 Ga1 128.2(3)
C24 N5 Ga1 113.0(3)
C25 N6 N7 118.3(3)
C25 N6 Ga1 119.6(3)
N7 N6 Ga1 122.1(3)
C26 N7 N6 114.0(3)
C26 N8 C27 129.3(4)
O1 N9 O2 121.9(8)
O1 N9 O3 121.8(8)
O2 N9 O3 116.3(7)
O4 N10 O6 122.0(8)
O4 N10 O5 121.4(9)
O6 N10 O5 116.5(7)
N1 C1 C2 122.3(5)
C3 C2 C1 118.9(5)
C2 C3 C4 119.1(5)
C5 C4 C3 119.4(5)
N1 C5 C4 120.9(4)
N1 C5 C6 115.8(4)
C4 C5 C6 123.2(4)
N2 C6 C5 114.5(4)
N2 C6 C14 124.0(4)
C5 C6 C14 121.5(4)
N3 C7 N4 118.3(4)
N3 C7 S1 126.7(3)
N4 C7 S1 115.0(3)
C13 C8 C9 118.5(5)
C13 C8 N4 116.2(4)
C9 C8 N4 125.3(4)
C8 C9 C10 119.7(5)
C11 C10 C9 120.8(6)
C12 C11 C10 119.0(6)
C11 C12 C13 121.1(6)
C12 C13 C8 120.8(6)
C15 C14 C19 118.8(4)
C15 C14 C6 120.5(5)
C19 C14 C6 120.7(4)
C14 C15 C16 120.2(6)
C17 C16 C15 119.8(6)
C18 C17 C16 120.4(6)
C17 C18 C19 120.3(6)
C14 C19 C18 120.5(5)
N5 C20 C21 123.1(5)
C20 C21 C22 119.1(5)
C21 C22 C23 118.7(5)
C24 C23 C22 119.3(5)
N5 C24 C23 121.0(4)
N5 C24 C25 115.8(4)
C23 C24 C25 123.3(4)
N6 C25 C24 115.4(4)
N6 C25 C33 122.2(4)
C24 C25 C33 122.3(4)
N7 C26 N8 116.7(4)
N7 C26 S2 127.4(3)
N8 C26 S2 115.9(3)
C32 C27 C28 118.5(5)
C32 C27 N8 117.2(5)
C28 C27 N8 124.3(4)
C29 C28 C27 119.4(5)
C30 C29 C28 121.2(6)
C31 C30 C29 119.0(6)
C30 C31 C32 121.5(6)
C27 C32 C31 120.1(6)
C34 C33 C38 117.2(4)
C34 C33 C25 123.5(4)
C38 C33 C25 119.1(4)
C33 C34 C35 121.9(5)
C36 C35 C34 121.2(6)
C35 C36 C37 118.6(5)
C36 C37 C38 121.3(5)
C37 C38 C33 119.8(5)

loop_
_geom_bond_atom_site_label_1
_geom_bond_atom_site_label_2
_geom_bond_distance
Ga1 N6 2.042(3)
Ga1 N2 2.050(3)
Ga1 N1 2.125(4)
Ga1 N5 2.167(4)
Ga1 S1 2.3406(14)
Ga1 S2 2.3603(16)
S1 C7 1.735(4)
S2 C26 1.725(4)
O1 N9 1.173(7)
O2 N9 1.246(7)
O3 N9 1.322(7)
O4 N10 1.258(8)
O5 N10 1.275(8)
O6 N10 1.268(8)
N1 C1 1.317(6)
N1 C5 1.354(5)
N2 C6 1.307(5)
N2 N3 1.366(5)
N3 C7 1.336(5)
N4 C7 1.356(5)
N4 C8 1.409(6)
N5 C20 1.330(6)
N5 C24 1.351(5)
N6 C25 1.298(5)
N6 N7 1.347(5)
N7 C26 1.316(6)
N8 C26 1.363(6)
N8 C27 1.417(6)
C1 C2 1.397(8)
C2 C3 1.342(8)
C3 C4 1.399(7)
C4 C5 1.368(6)
C5 C6 1.473(6)
C6 C14 1.476(6)
C8 C13 1.377(7)
C8 C9 1.378(6)
C9 C10 1.387(7)
C10 C11 1.363(9)
C11 C12 1.359(9)
C12 C13 1.362(8)
C14 C15 1.367(7)
C14 C19 1.379(6)
C15 C16 1.402(8)
C16 C17 1.365(9)
C17 C18 1.342(10)
C18 C19 1.393(7)
C20 C21 1.353(8)
C21 C22 1.378(8)
C22 C23 1.380(7)
C23 C24 1.378(7)
C24 C25 1.454(6)
C25 C33 1.483(5)
C27 C32 1.370(7)
C27 C28 1.387(7)
C28 C29 1.376(7)
C29 C30 1.362(9)
C30 C31 1.336(9)
C31 C32 1.377(8)
C33 C34 1.322(6)
C33 C38 1.415(6)
C34 C35 1.381(8)
C35 C36 1.336(9)
C36 C37 1.352(8)
C37 C38 1.365(8)
